data_4034712
loop_
_publ_author_name
'Li, Jian'
'Liu, Junjie'
'Yin, Jiangliang'
'Zhang, Yuming'
'Han, Weiguo'
'Lan, Jingbo'
'Wu, Di'
'Bin, Zhengyang'
'You, Jingsong'

_publ_section_title
;
 Double ortho-C-H Activation/Annulation of Benzamides with Aryl Alkynes: A
 Route to Double-Helical Polycyclic Heteroaromatics.
;
_journal_name_full 'The Journal of organic chemistry'
_journal_paper_doi 10.1021/acs.joc.9b02339
_journal_year 2019
_chemical_formula_moiety 'C36 H25 N O2'
_chemical_formula_sum 'C36 H25 N O2'
_chemical_formula_weight 503.57
_space_group_crystal_system triclinic
_space_group_IT_number 2
_space_group_name_Hall '-P 1'
_space_group_name_H-M_alt 'P -1'
_atom_sites_solution_hydrogens geom
_atom_sites_solution_primary direct
_audit_creation_date 2019-01-08
_audit_creation_method
;
Olex2 1.2
(compiled 2016.02.19 svn.r3266 for OlexSys, GUI svn.r5155)
;
_cell_angle_alpha 82.709(4)
_cell_angle_beta 71.806(5)
_cell_angle_gamma 87.816(4)
_cell_formula_units_Z 2
_cell_length_a 9.7491(5)
_cell_length_b 10.3104(5)
_cell_length_c 13.5196(7)
_cell_measurement_reflns_used 4766
_cell_measurement_temperature 291.16(10)
_cell_measurement_theta_max 72.0250
_cell_measurement_theta_min 5.1110
_cell_volume 1280.57(12)
_computing_cell_refinement
;
CrysAlisPro, Agilent Technologies,
Version 1.171.37.35 (release 13-08-2014 CrysAlis171 .NET)
(compiled Aug 13 2014,18:06:01)
;
_computing_data_collection
;
CrysAlisPro, Agilent Technologies,
Version 1.171.37.35 (release 13-08-2014 CrysAlis171 .NET)
(compiled Aug 13 2014,18:06:01)
;
_computing_data_reduction
;
CrysAlisPro, Agilent Technologies,
Version 1.171.37.35 (release 13-08-2014 CrysAlis171 .NET)
(compiled Aug 13 2014,18:06:01)
;
_computing_molecular_graphics 'Olex2 (Dolomanov et al., 2009)'
_computing_publication_material 'Olex2 (Dolomanov et al., 2009)'
_computing_structure_refinement 'ShelXL (Sheldrick, 2015)'
_computing_structure_solution 'ShelXT (Sheldrick, 2015)'
_diffrn_ambient_environment air
_diffrn_ambient_temperature 291.16(10)
_diffrn_detector 'CCD plate'
_diffrn_detector_area_resol_mean 15.9595
_diffrn_detector_type EosS2
_diffrn_measured_fraction_theta_full 0.999
_diffrn_measured_fraction_theta_max 0.978
_diffrn_measurement_details
;
#__ type_ start__ end____ width___ exp.time_
  1 omega   20.00  104.00   1.0000    2.2100
omega____ theta____ kappa____ phi______ frames
    -       36.2921   57.0000  120.0000 84

#__ type_ start__ end____ width___ exp.time_
  2 omega  -31.00   53.00   1.0000    2.2100
omega____ theta____ kappa____ phi______ frames
    -       36.2921  -57.0000 -120.0000 84

#__ type_ start__ end____ width___ exp.time_
  3 omega   20.00  104.00   1.0000    2.2100
omega____ theta____ kappa____ phi______ frames
    -       36.2921   57.0000  -90.0000 84

#__ type_ start__ end____ width___ exp.time_
  4 omega    1.00   75.00   1.0000    2.2100
omega____ theta____ kappa____ phi______ frames
    -       36.2921  -99.0000  -90.0000 74

#__ type_ start__ end____ width___ exp.time_
  5 omega   17.00  105.00   1.0000    2.2100
omega____ theta____ kappa____ phi______ frames
    -       36.2921   38.0000   90.0000 88

#__ type_ start__ end____ width___ exp.time_
  6 omega   20.00  104.00   1.0000    2.2100
omega____ theta____ kappa____ phi______ frames
    -       36.2921   57.0000 -150.0000 84

#__ type_ start__ end____ width___ exp.time_
  7 omega    1.00   75.00   1.0000    2.2100
omega____ theta____ kappa____ phi______ frames
    -       36.2921  -99.0000  150.0000 74

#__ type_ start__ end____ width___ exp.time_
  8 omega   23.00   90.00   1.0000    2.2100
omega____ theta____ kappa____ phi______ frames
    -       36.2921 -125.0000   60.0000 67

#__ type_ start__ end____ width___ exp.time_
  9 omega  -35.00   66.00   1.0000    2.2100
omega____ theta____ kappa____ phi______ frames
    -       36.2921  -19.0000  -90.0000 101

#__ type_ start__ end____ width___ exp.time_
 10 omega    1.00   75.00   1.0000    2.2100
omega____ theta____ kappa____ phi______ frames
    -       36.2921  -99.0000   90.0000 74

#__ type_ start__ end____ width___ exp.time_
 11 omega   57.00  150.00   1.0000    8.8600
omega____ theta____ kappa____ phi______ frames
    -      108.0000  178.0000 -180.0000 93

#__ type_ start__ end____ width___ exp.time_
 12 omega   39.00  109.00   1.0000    8.8600
omega____ theta____ kappa____ phi______ frames
    -      108.0000  -94.0000   60.0000 70

#__ type_ start__ end____ width___ exp.time_
 13 omega   70.00  178.00   1.0000    8.8600
omega____ theta____ kappa____ phi______ frames
    -      108.0000   15.0000 -120.0000 108

#__ type_ start__ end____ width___ exp.time_
 14 omega   39.00  109.00   1.0000    8.8600
omega____ theta____ kappa____ phi______ frames
    -      108.0000  -94.0000 -120.0000 70

#__ type_ start__ end____ width___ exp.time_
 15 omega   41.00  126.00   1.0000    8.8600
omega____ theta____ kappa____ phi______ frames
    -      108.0000  -61.0000  150.0000 85

#__ type_ start__ end____ width___ exp.time_
 16 omega   40.00   98.00   1.0000    8.8600
omega____ theta____ kappa____ phi______ frames
    -      108.0000  -45.0000  -60.0000 58

#__ type_ start__ end____ width___ exp.time_
 17 omega   40.00   98.00   1.0000    8.8600
omega____ theta____ kappa____ phi______ frames
    -      108.0000  -45.0000   90.0000 58

#__ type_ start__ end____ width___ exp.time_
 18 omega   40.00   98.00   1.0000    8.8600
omega____ theta____ kappa____ phi______ frames
    -      108.0000  -45.0000 -120.0000 58

#__ type_ start__ end____ width___ exp.time_
 19 omega   38.00   91.00   1.0000    8.8600
omega____ theta____ kappa____ phi______ frames
    -      108.0000  -30.0000  -60.0000 53

#__ type_ start__ end____ width___ exp.time_
 20 omega   38.00   91.00   1.0000    8.8600
omega____ theta____ kappa____ phi______ frames
    -      108.0000  -30.0000  -90.0000 53

#__ type_ start__ end____ width___ exp.time_
 21 omega   39.00  109.00   1.0000    8.8600
omega____ theta____ kappa____ phi______ frames
    -      108.0000  -94.0000  -30.0000 70

#__ type_ start__ end____ width___ exp.time_
 22 omega   38.00   91.00   1.0000    8.8600
omega____ theta____ kappa____ phi______ frames
    -      108.0000  -30.0000  120.0000 53

#__ type_ start__ end____ width___ exp.time_
 23 omega   40.00   98.00   1.0000    8.8600
omega____ theta____ kappa____ phi______ frames
    -      108.0000  -45.0000 -180.0000 58

#__ type_ start__ end____ width___ exp.time_
 24 omega   38.00  116.00   1.0000    8.8600
omega____ theta____ kappa____ phi______ frames
    -      108.0000 -111.0000 -180.0000 78

#__ type_ start__ end____ width___ exp.time_
 25 omega  100.00  178.00   1.0000    8.8600
omega____ theta____ kappa____ phi______ frames
    -      108.0000  111.0000 -120.0000 78

#__ type_ start__ end____ width___ exp.time_
 26 omega  100.00  178.00   1.0000    8.8600
omega____ theta____ kappa____ phi______ frames
    -      108.0000  111.0000 -180.0000 78

#__ type_ start__ end____ width___ exp.time_
 27 omega   91.00  176.00   1.0000    8.8600
omega____ theta____ kappa____ phi______ frames
    -      108.0000   45.0000  -60.0000 85

#__ type_ start__ end____ width___ exp.time_
 28 omega    0.00   26.00   1.0000    2.2100
omega____ theta____ kappa____ phi______ frames
    -       36.2921   94.0000 -143.9971 26

#__ type_ start__ end____ width___ exp.time_
 29 omega  -35.00   66.00   1.0000    2.2100
omega____ theta____ kappa____ phi______ frames
    -       36.2921  -19.0000   90.0000 101

#__ type_ start__ end____ width___ exp.time_
 30 omega  -33.00   55.00   1.0000    2.2100
omega____ theta____ kappa____ phi______ frames
    -       36.2921  -38.0000   30.0000 88

#__ type_ start__ end____ width___ exp.time_
 31 omega   10.00  104.00   1.0000    2.2100
omega____ theta____ kappa____ phi______ frames
    -       36.2921   77.0000  120.0000 94

#__ type_ start__ end____ width___ exp.time_
 32 omega   10.00  104.00   1.0000    2.2100
omega____ theta____ kappa____ phi______ frames
    -       36.2921   77.0000  -30.0000 94
;
_diffrn_measurement_device 'four-circle diffractometer'
_diffrn_measurement_device_type 'New Gemini, Dual, Cu at zero, EosS2'
_diffrn_measurement_method '\w scans'
_diffrn_orient_matrix_UB_11 0.0559321000
_diffrn_orient_matrix_UB_12 -0.1356876000
_diffrn_orient_matrix_UB_13 -0.0305797000
_diffrn_orient_matrix_UB_21 0.0641030000
_diffrn_orient_matrix_UB_22 0.0597875000
_diffrn_orient_matrix_UB_23 -0.1151788000
_diffrn_orient_matrix_UB_31 0.1429349000
_diffrn_orient_matrix_UB_32 0.0265664000
_diffrn_orient_matrix_UB_33 0.0200095000
_diffrn_radiation_monochromator graphite
_diffrn_radiation_probe x-ray
_diffrn_radiation_type CuK\a
_diffrn_radiation_wavelength 1.54184
_diffrn_reflns_av_R_equivalents 0.0415
_diffrn_reflns_av_unetI/netI 0.0363
_diffrn_reflns_Laue_measured_fraction_full 0.999
_diffrn_reflns_Laue_measured_fraction_max 0.978
_diffrn_reflns_limit_h_max 12
_diffrn_reflns_limit_h_min -7
_diffrn_reflns_limit_k_max 12
_diffrn_reflns_limit_k_min -12
_diffrn_reflns_limit_l_max 16
_diffrn_reflns_limit_l_min -16
_diffrn_reflns_number 14277
_diffrn_reflns_point_group_measured_fraction_full 0.999
_diffrn_reflns_point_group_measured_fraction_max 0.978
_diffrn_reflns_theta_full 67.684
_diffrn_reflns_theta_max 72.653
_diffrn_reflns_theta_min 4.775
_diffrn_source 'Enhance (Cu) X-ray Source'
_exptl_absorpt_coefficient_mu 0.630
_exptl_absorpt_correction_T_max 1.00000
_exptl_absorpt_correction_T_min 0.70591
_exptl_absorpt_correction_type multi-scan
_exptl_absorpt_process_details
;
CrysAlisPro, Agilent Technologies,
Version 1.171.37.35 (release 13-08-2014 CrysAlis171 .NET)
(compiled Aug 13 2014,18:06:01)
Empirical absorption correction using spherical harmonics,
 implemented in SCALE3 ABSPACK scaling algorithm.
;
_exptl_crystal_colour 'clear yellowish yellow'
_exptl_crystal_colour_lustre clear
_exptl_crystal_colour_modifier yellowish
_exptl_crystal_colour_primary yellow
_exptl_crystal_density_diffrn 1.306
_exptl_crystal_description plate
_exptl_crystal_F_000 528
_exptl_crystal_size_max 0.6
_exptl_crystal_size_mid 0.3
_exptl_crystal_size_min 0.01
_refine_diff_density_max 0.384
_refine_diff_density_min -0.361
_refine_diff_density_rms 0.062
_refine_ls_extinction_method none
_refine_ls_goodness_of_fit_ref 1.047
_refine_ls_hydrogen_treatment constr
_refine_ls_matrix_type full
_refine_ls_number_parameters 353
_refine_ls_number_reflns 4984
_refine_ls_number_restraints 0
_refine_ls_restrained_S_all 1.047
_refine_ls_R_factor_all 0.0692
_refine_ls_R_factor_gt 0.0600
_refine_ls_shift/su_max 0.000
_refine_ls_shift/su_mean 0.000
_refine_ls_structure_factor_coef Fsqd
_refine_ls_weighting_details 'w=1/[\s^2^(Fo^2^)+(0.1145P)^2^+0.1573P] where P=(Fo^2^+2Fc^2^)/3'
_refine_ls_weighting_scheme calc
_refine_ls_wR_factor_gt 0.1617
_refine_ls_wR_factor_ref 0.1737
_reflns_Friedel_coverage 0.000
_reflns_number_gt 4135
_reflns_number_total 4984
_reflns_threshold_expression 'I > 2\s(I)'
_cod_data_source_file jo9b02339_si_002.cif
_cod_data_source_block lj-b28-2-150k
_cod_database_code 4034712
_shelx_space_group_comment
;
The symmetry employed for this shelxl refinement is uniquely defined
by the following loop, which should always be used as a source of
symmetry information in preference to the above space-group names.
They are only intended as comments.
;
_reflns_odcompleteness_completeness 99.91
_reflns_odcompleteness_iscentric 1
_reflns_odcompleteness_theta 66.97
_olex2_refinement_description
;
1. Fixed Uiso
 At 1.2 times of:
  All C(H) groups
 At 1.5 times of:
  All C(H,H,H) groups
2.a Aromatic/amide H refined with riding coordinates:
 C00D(H00D), C00E(H00E), C00F(H00F), C00G(H00G), C00K(H00K), C00L(H00L),
 C00M(H00M), C00N(H00N), C00P(H00P), C00Q(H00Q), C00R(H00R), C00S(H00S),
 C00T(H00T), C00U(H00U), C00V(H00V), C00W(H00W), C00X(H00X), C00Y(H00Y),
 C00Z(H00Z), C010(H010), C011(H011), C012(H012)
2.b Idealised Me refined as rotating group:
 C013(H01A,H01B,H01C)
;
_shelx_shelxl_version_number 2014/7
_olex2_date_sample_data_collection 2019-01-07
_olex2_submission_special_instructions 'No special instructions were received'

loop_
_space_group_symop_operation_xyz
'x, y, z'
'-x, -y, -z'

loop_
_atom_site_label
_atom_site_type_symbol
_atom_site_fract_x
_atom_site_fract_y
_atom_site_fract_z
_atom_site_U_iso_or_equiv
_atom_site_adp_type
_atom_site_occupancy
_atom_site_site_symmetry_order
_atom_site_calc_flag
_atom_site_refinement_flags_posn
O001 O 0.71281(15) 0.50645(12) 0.43955(10) 0.0324(3) Uani 1 1 d .
O002 O 0.73004(16) -0.10933(12) 0.46882(10) 0.0356(3) Uani 1 1 d .
N003 N 0.78393(15) 0.46153(13) 0.58300(10) 0.0241(3) Uani 1 1 d .
C004 C 0.74506(17) 0.28098(16) 0.49836(13) 0.0249(4) Uani 1 1 d .
C005 C 0.86620(19) 0.14925(16) 0.73429(13) 0.0264(4) Uani 1 1 d .
C006 C 0.70019(18) 0.24020(16) 0.41661(13) 0.0258(4) Uani 1 1 d .
C007 C 0.74770(18) 0.41471(16) 0.50804(13) 0.0255(4) Uani 1 1 d .
C008 C 0.78543(17) 0.19102(16) 0.57207(13) 0.0254(4) Uani 1 1 d .
C009 C 0.85585(18) 0.44520(16) 0.73546(13) 0.0267(4) Uani 1 1 d .
C00A C 0.62058(19) 0.30391(16) 0.25475(13) 0.0271(4) Uani 1 1 d .
C00B C 0.65480(18) 0.58778(16) 0.28803(13) 0.0258(4) Uani 1 1 d .
C00C C 0.66539(17) 0.34222(17) 0.34315(13) 0.0259(4) Uani 1 1 d .
C00D C 0.78592(19) 0.05727(17) 0.56112(13) 0.0279(4) Uani 1 1 d .
H00D H 0.8180 -0.0040 0.6056 0.033 Uiso 1 1 calc R
C00E C 0.76855(19) 0.05494(17) 0.79819(14) 0.0296(4) Uani 1 1 d .
H00E H 0.6772 0.0503 0.7908 0.036 Uiso 1 1 calc R
C00F C 0.59475(18) 0.69983(17) 0.33258(13) 0.0278(4) Uani 1 1 d .
H00F H 0.5692 0.6998 0.4049 0.033 Uiso 1 1 calc R
C00G C 0.6933(2) 0.10735(17) 0.41233(13) 0.0293(4) Uani 1 1 d .
H00G H 0.6590 0.0775 0.3624 0.035 Uiso 1 1 calc R
C00H C 0.67630(18) 0.46988(17) 0.35662(13) 0.0267(4) Uani 1 1 d .
C00I C 0.73807(19) 0.01735(17) 0.48331(14) 0.0285(4) Uani 1 1 d .
C00J C 0.82434(18) 0.24247(17) 0.65456(13) 0.0263(4) Uani 1 1 d .
C00K C 0.71263(18) 0.22703(16) 0.18343(13) 0.0280(4) Uani 1 1 d .
H00K H 0.8003 0.1989 0.1922 0.034 Uiso 1 1 calc R
C00L C 0.57282(19) 0.81091(17) 0.27068(15) 0.0317(4) Uani 1 1 d .
H00L H 0.5316 0.8846 0.3016 0.038 Uiso 1 1 calc R
C00M C 0.6741(2) 0.19246(18) 0.09988(14) 0.0327(4) Uani 1 1 d .
H00M H 0.7359 0.1414 0.0530 0.039 Uiso 1 1 calc R
C00N C 0.92777(18) 0.56538(17) 0.70173(14) 0.0296(4) Uani 1 1 d .
H00N H 0.9524 0.5990 0.6313 0.036 Uiso 1 1 calc R
C00O C 0.82014(18) 0.37546(17) 0.65682(13) 0.0267(4) Uani 1 1 d .
C00P C 0.8055(2) -0.03203(18) 0.87260(14) 0.0334(4) Uani 1 1 d .
H00P H 0.7392 -0.0946 0.9144 0.040 Uiso 1 1 calc R
C00Q C 0.9406(2) -0.02622(18) 0.88498(15) 0.0354(4) Uani 1 1 d .
H00Q H 0.9650 -0.0839 0.9355 0.042 Uiso 1 1 calc R
C00R C 1.0031(2) 0.15337(18) 0.74628(14) 0.0312(4) Uani 1 1 d .
H00R H 1.0703 0.2148 0.7037 0.037 Uiso 1 1 calc R
C00S C 0.6117(2) 0.81310(18) 0.16321(15) 0.0335(4) Uani 1 1 d .
H00S H 0.5955 0.8875 0.1217 0.040 Uiso 1 1 calc R
C00T C 0.6975(2) 0.59226(17) 0.17906(14) 0.0310(4) Uani 1 1 d .
H00T H 0.7415 0.5198 0.1476 0.037 Uiso 1 1 calc R
C00U C 0.48938(19) 0.34372(18) 0.24050(14) 0.0318(4) Uani 1 1 d .
H00U H 0.4266 0.3939 0.2877 0.038 Uiso 1 1 calc R
C00V C 0.9628(2) 0.63514(19) 0.77157(15) 0.0342(4) Uani 1 1 d .
H00V H 1.0103 0.7151 0.7480 0.041 Uiso 1 1 calc R
C00W C 0.9270(2) 0.5857(2) 0.87659(15) 0.0366(4) Uani 1 1 d .
H00W H 0.9522 0.6311 0.9236 0.044 Uiso 1 1 calc R
C00X C 0.6751(2) 0.70363(19) 0.11751(14) 0.0340(4) Uani 1 1 d .
H00X H 0.7026 0.7051 0.0450 0.041 Uiso 1 1 calc R
C00Y C 0.8172(2) 0.39912(18) 0.84145(14) 0.0339(4) Uani 1 1 d .
H00Y H 0.7662 0.3210 0.8660 0.041 Uiso 1 1 calc R
C00Z C 0.8536(2) 0.4681(2) 0.91096(15) 0.0378(4) Uani 1 1 d .
H00Z H 0.8284 0.4350 0.9816 0.045 Uiso 1 1 calc R
C010 C 0.5433(2) 0.2340(2) 0.08611(15) 0.0379(4) Uani 1 1 d .
H010 H 0.5176 0.2113 0.0298 0.045 Uiso 1 1 calc R
C011 C 1.0395(2) 0.06655(19) 0.82119(16) 0.0359(4) Uani 1 1 d .
H011 H 1.1307 0.0705 0.8288 0.043 Uiso 1 1 calc R
C012 C 0.4513(2) 0.3094(2) 0.15666(16) 0.0378(4) Uani 1 1 d .
H012 H 0.3635 0.3371 0.1478 0.045 Uiso 1 1 calc R
C013 C 0.7895(2) -0.20465(18) 0.53027(16) 0.0386(4) Uani 1 1 d .
H01A H 0.7797 -0.2901 0.5120 0.058 Uiso 1 1 calc GR
H01B H 0.7389 -0.2020 0.6033 0.058 Uiso 1 1 calc GR
H01C H 0.8899 -0.1860 0.5167 0.058 Uiso 1 1 calc GR

loop_
_atom_site_aniso_label
_atom_site_aniso_U_11
_atom_site_aniso_U_22
_atom_site_aniso_U_33
_atom_site_aniso_U_23
_atom_site_aniso_U_13
_atom_site_aniso_U_12
O001 0.0481(7) 0.0257(6) 0.0266(6) -0.0045(5) -0.0157(5) 0.0012(5)
O002 0.0569(8) 0.0218(6) 0.0332(7) -0.0047(5) -0.0205(6) -0.0030(5)
N003 0.0351(7) 0.0202(6) 0.0194(7) -0.0040(5) -0.0111(5) -0.0018(5)
C004 0.0290(8) 0.0250(8) 0.0205(8) -0.0049(6) -0.0065(6) -0.0017(6)
C005 0.0350(9) 0.0246(8) 0.0218(8) -0.0069(6) -0.0104(7) 0.0004(6)
C006 0.0296(8) 0.0259(8) 0.0222(8) -0.0048(6) -0.0076(6) -0.0011(6)
C007 0.0315(8) 0.0239(8) 0.0221(8) -0.0042(6) -0.0095(6) -0.0001(6)
C008 0.0284(8) 0.0261(8) 0.0216(8) -0.0037(6) -0.0069(6) -0.0020(6)
C009 0.0318(8) 0.0256(8) 0.0257(8) -0.0075(6) -0.0117(6) 0.0032(6)
C00A 0.0344(9) 0.0234(8) 0.0243(8) -0.0010(6) -0.0104(7) -0.0039(6)
C00B 0.0286(8) 0.0255(8) 0.0249(8) -0.0030(6) -0.0102(6) -0.0021(6)
C00C 0.0279(8) 0.0274(8) 0.0228(8) -0.0051(6) -0.0076(6) 0.0004(6)
C00D 0.0360(9) 0.0239(8) 0.0244(8) -0.0015(6) -0.0106(7) -0.0012(6)
C00E 0.0324(8) 0.0312(9) 0.0268(8) -0.0029(7) -0.0116(7) -0.0008(7)
C00F 0.0304(8) 0.0290(8) 0.0250(8) -0.0050(7) -0.0092(6) -0.0018(6)
C00G 0.0400(9) 0.0268(9) 0.0247(8) -0.0057(7) -0.0139(7) -0.0032(7)
C00H 0.0298(8) 0.0289(8) 0.0217(8) -0.0043(6) -0.0079(6) 0.0008(6)
C00I 0.0347(9) 0.0231(8) 0.0277(8) -0.0049(6) -0.0089(7) -0.0027(6)
C00J 0.0295(8) 0.0265(8) 0.0231(8) -0.0041(6) -0.0077(6) -0.0016(6)
C00K 0.0321(8) 0.0270(8) 0.0274(8) -0.0045(6) -0.0123(7) 0.0000(6)
C00L 0.0329(9) 0.0269(8) 0.0367(10) -0.0075(7) -0.0114(7) 0.0024(6)
C00M 0.0395(10) 0.0323(9) 0.0278(9) -0.0089(7) -0.0104(7) -0.0014(7)
C00N 0.0309(8) 0.0315(9) 0.0264(8) -0.0043(7) -0.0084(7) -0.0021(7)
C00O 0.0304(8) 0.0283(8) 0.0216(8) -0.0039(6) -0.0074(6) -0.0023(6)
C00P 0.0441(10) 0.0304(9) 0.0260(9) -0.0005(7) -0.0121(7) -0.0030(7)
C00Q 0.0507(11) 0.0317(9) 0.0287(9) -0.0032(7) -0.0202(8) 0.0059(8)
C00R 0.0341(9) 0.0326(9) 0.0283(9) -0.0059(7) -0.0106(7) -0.0024(7)
C00S 0.0374(9) 0.0285(9) 0.0357(10) 0.0035(7) -0.0157(7) -0.0006(7)
C00T 0.0396(9) 0.0279(8) 0.0256(8) -0.0052(7) -0.0101(7) 0.0021(7)
C00U 0.0307(9) 0.0348(9) 0.0304(9) -0.0057(7) -0.0095(7) 0.0000(7)
C00V 0.0328(9) 0.0349(9) 0.0378(10) -0.0117(8) -0.0118(7) -0.0038(7)
C00W 0.0388(9) 0.0436(11) 0.0366(10) -0.0197(8) -0.0199(8) 0.0062(8)
C00X 0.0409(10) 0.0366(10) 0.0235(8) -0.0004(7) -0.0099(7) -0.0002(7)
C00Y 0.0479(10) 0.0280(9) 0.0274(9) -0.0051(7) -0.0135(8) 0.0006(7)
C00Z 0.0524(11) 0.0390(10) 0.0254(9) -0.0075(7) -0.0163(8) 0.0051(8)
C010 0.0431(10) 0.0471(11) 0.0304(9) -0.0088(8) -0.0192(8) -0.0063(8)
C011 0.0358(9) 0.0399(10) 0.0389(10) -0.0090(8) -0.0201(8) 0.0031(7)
C012 0.0311(9) 0.0473(11) 0.0402(10) -0.0073(8) -0.0179(8) 0.0011(8)
C013 0.0603(12) 0.0219(8) 0.0353(10) -0.0018(7) -0.0178(9) -0.0017(8)

loop_
_atom_type_symbol
_atom_type_description
_atom_type_scat_dispersion_real
_atom_type_scat_dispersion_imag
_atom_type_scat_source
C C 0.0181 0.0091 'International Tables Vol C Tables 4.2.6.8 and 6.1.1.4'
H H 0.0000 0.0000 'International Tables Vol C Tables 4.2.6.8 and 6.1.1.4'
N N 0.0311 0.0180 'International Tables Vol C Tables 4.2.6.8 and 6.1.1.4'
O O 0.0492 0.0322 'International Tables Vol C Tables 4.2.6.8 and 6.1.1.4'

loop_
_geom_angle_atom_site_label_1
_geom_angle_atom_site_label_2
_geom_angle_atom_site_label_3
_geom_angle
C007 O001 C00H 119.96(13)
C00I O002 C013 117.07(14)
C007 N003 C00O 118.74(14)
C007 C004 C006 119.60(16)
C007 C004 C008 118.19(15)
C008 C004 C006 122.20(15)
C00E C005 C00J 120.22(15)
C00E C005 C00R 118.42(16)
C00R C005 C00J 121.36(15)
C004 C006 C00C 117.26(15)
C00G C006 C004 117.85(16)
C00G C006 C00C 124.89(15)
O001 C007 C004 121.54(15)
N003 C007 O001 114.56(14)
N003 C007 C004 123.91(16)
C004 C008 C00J 117.83(15)
C00D C008 C004 118.27(15)
C00D C008 C00J 123.91(16)
C00N C009 C00O 118.54(15)
C00Y C009 C00N 118.18(16)
C00Y C009 C00O 123.24(16)
C00K C00A C00C 119.72(15)
C00U C00A C00C 121.62(15)
C00U C00A C00K 118.66(16)
C00F C00B C00H 119.53(15)
C00F C00B C00T 118.39(16)
C00T C00B C00H 122.03(15)
C006 C00C C00A 119.09(14)
C00H C00C C006 118.89(15)
C00H C00C C00A 122.02(15)
C008 C00D H00D 120.3
C00I C00D C008 119.41(16)
C00I C00D H00D 120.3
C005 C00E H00E 119.5
C00P C00E C005 120.96(16)
C00P C00E H00E 119.5
C00B C00F H00F 119.6
C00L C00F C00B 120.82(16)
C00L C00F H00F 119.6
C006 C00G H00G 119.9
C006 C00G C00I 120.18(15)
C00I C00G H00G 119.9
O001 C00H C00B 109.79(14)
C00C C00H O001 122.61(15)
C00C C00H C00B 127.59(15)
O002 C00I C00D 123.75(16)
O002 C00I C00G 114.34(15)
C00D C00I C00G 121.90(16)
C008 C00J C005 118.94(15)
C00O C00J C005 122.55(15)
C00O C00J C008 118.51(16)
C00A C00K H00K 119.7
C00M C00K C00A 120.55(16)
C00M C00K H00K 119.7
C00F C00L H00L 119.8
C00S C00L C00F 120.30(17)
C00S C00L H00L 119.8
C00K C00M H00M 119.9
C00K C00M C010 120.13(17)
C010 C00M H00M 119.9
C009 C00N H00N 119.5
C00V C00N C009 121.08(17)
C00V C00N H00N 119.5
N003 C00O C009 111.30(14)
N003 C00O C00J 122.79(15)
C00J C00O C009 125.90(16)
C00E C00P H00P 119.9
C00Q C00P C00E 120.29(17)
C00Q C00P H00P 119.9
C00P C00Q H00Q 120.3
C00P C00Q C011 119.37(17)
C011 C00Q H00Q 120.3
C005 C00R H00R 119.8
C011 C00R C005 120.47(17)
C011 C00R H00R 119.8
C00L C00S H00S 120.2
C00L C00S C00X 119.55(17)
C00X C00S H00S 120.2
C00B C00T H00T 119.8
C00X C00T C00B 120.49(16)
C00X C00T H00T 119.8
C00A C00U H00U 119.7
C012 C00U C00A 120.68(17)
C012 C00U H00U 119.7
C00N C00V H00V 120.1
C00W C00V C00N 119.87(17)
C00W C00V H00V 120.1
C00V C00W H00W 120.3
C00Z C00W C00V 119.42(16)
C00Z C00W H00W 120.3
C00S C00X H00X 119.8
C00T C00X C00S 120.39(17)
C00T C00X H00X 119.8
C009 C00Y H00Y 119.7
C00Z C00Y C009 120.70(17)
C00Z C00Y H00Y 119.7
C00W C00Z H00Z 119.6
C00Y C00Z C00W 120.70(18)
C00Y C00Z H00Z 119.6
C00M C010 H010 120.2
C012 C010 C00M 119.66(17)
C012 C010 H010 120.2
C00Q C011 H011 119.8
C00R C011 C00Q 120.48(17)
C00R C011 H011 119.8
C00U C012 H012 119.8
C010 C012 C00U 120.32(17)
C010 C012 H012 119.8
O002 C013 H01A 109.5
O002 C013 H01B 109.5
O002 C013 H01C 109.5
H01A C013 H01B 109.5
H01A C013 H01C 109.5
H01B C013 H01C 109.5

loop_
_geom_bond_atom_site_label_1
_geom_bond_atom_site_label_2
_geom_bond_distance
O001 C007 1.348(2)
O001 C00H 1.376(2)
O002 C00I 1.354(2)
O002 C013 1.429(2)
N003 C007 1.321(2)
N003 C00O 1.371(2)
C004 C006 1.423(2)
C004 C007 1.403(2)
C004 C008 1.411(2)
C005 C00E 1.393(2)
C005 C00J 1.495(2)
C005 C00R 1.396(3)
C006 C00C 1.458(2)
C006 C00G 1.383(2)
C008 C00D 1.405(2)
C008 C00J 1.449(2)
C009 C00N 1.399(2)
C009 C00O 1.488(2)
C009 C00Y 1.387(2)
C00A C00C 1.495(2)
C00A C00K 1.401(2)
C00A C00U 1.391(3)
C00B C00F 1.395(2)
C00B C00H 1.482(2)
C00B C00T 1.395(2)
C00C C00H 1.364(2)
C00D H00D 0.9300
C00D C00I 1.387(2)
C00E H00E 0.9300
C00E C00P 1.385(2)
C00F H00F 0.9300
C00F C00L 1.381(2)
C00G H00G 0.9300
C00G C00I 1.406(2)
C00J C00O 1.374(2)
C00K H00K 0.9300
C00K C00M 1.386(2)
C00L H00L 0.9300
C00L C00S 1.380(3)
C00M H00M 0.9300
C00M C010 1.389(3)
C00N H00N 0.9300
C00N C00V 1.385(2)
C00P H00P 0.9300
C00P C00Q 1.383(3)
C00Q H00Q 0.9300
C00Q C011 1.389(3)
C00R H00R 0.9300
C00R C011 1.387(3)
C00S H00S 0.9300
C00S C00X 1.387(3)
C00T H00T 0.9300
C00T C00X 1.382(3)
C00U H00U 0.9300
C00U C012 1.387(3)
C00V H00V 0.9300
C00V C00W 1.385(3)
C00W H00W 0.9300
C00W C00Z 1.384(3)
C00X H00X 0.9300
C00Y H00Y 0.9300
C00Y C00Z 1.382(3)
C00Z H00Z 0.9300
C010 H010 0.9300
C010 C012 1.385(3)
C011 H011 0.9300
C012 H012 0.9300
C013 H01A 0.9600
C013 H01B 0.9600
C013 H01C 0.9600
